data_1548185
loop_
_publ_author_name
'Thomas Pugh'
'Floriana Tuna'
'Liviu Ungur'
'David Collison'
'Eric J.L. McInnes'
'Liviu F. Chibotaru'
'Richard A. Layfield'

_publ_section_title
;
 Influencing the properties of dysprosium single-molecule magnets with
 phosphorus donor ligands
;
_journal_name_full 'Nature Communications'
_journal_page_first 7492
_journal_paper_doi 10.1038/ncomms8492
_journal_volume 6
_journal_year 2015
_chemical_formula_moiety 'C63 H75 Dy3 P3, C7 H8'
_chemical_formula_sum 'C70 H83 Dy3 P3'
_chemical_formula_weight 1504.77
_space_group_crystal_system monoclinic
_space_group_IT_number 9
_space_group_name_Hall 'C -2yc'
_space_group_name_H-M_alt 'C 1 c 1'
_atom_sites_solution_hydrogens geom
_atom_sites_solution_primary direct
_cell_angle_alpha 90.0
_cell_angle_beta 103.258(4)
_cell_angle_gamma 90.0
_cell_formula_units_Z 4
_cell_length_a 14.8907(6)
_cell_length_b 18.6253(8)
_cell_length_c 23.5996(9)
_cell_measurement_reflns_used 8304
_cell_measurement_temperature 150.06(14)
_cell_measurement_theta_max 26.4460
_cell_measurement_theta_min 3.4330
_cell_volume 6370.8(5)
_computing_cell_refinement
;
CrysAlisPro, Agilent Technologies,
Version 1.171.36.32 (release 02-08-2013 CrysAlis171 .NET)
(compiled Aug  2 2013,16:46:58)
;
_computing_data_collection
;
CrysAlisPro, Agilent Technologies,
Version 1.171.36.32 (release 02-08-2013 CrysAlis171 .NET)
(compiled Aug  2 2013,16:46:58)
;
_computing_data_reduction
;
CrysAlisPro, Agilent Technologies,
Version 1.171.36.32 (release 02-08-2013 CrysAlis171 .NET)
(compiled Aug  2 2013,16:46:58)
;
_computing_molecular_graphics 'Olex2 (Dolomanov et al., 2009)'
_computing_publication_material 'Olex2 (Dolomanov et al., 2009)'
_computing_structure_refinement 'ShelXL (Sheldrick, 2008)'
_computing_structure_solution 'XS (Sheldrick, 2008)'
_diffrn_ambient_temperature 150.06(14)
_diffrn_detector_area_resol_mean 8.0714
_diffrn_measured_fraction_theta_full 0.998
_diffrn_measured_fraction_theta_max 0.998
_diffrn_measurement_details
;
#__ type_ start__ end____ width___ exp.time_
  1 omega  -94.00  -34.00   1.0000    1.0000
omega____ theta____ kappa____ phi______ frames
    -      -20.7892  178.0000  -60.0000 60

#__ type_ start__ end____ width___ exp.time_
  2 omega   -7.00   66.00   1.0000    1.0000
omega____ theta____ kappa____ phi______ frames
    -       21.3360  -99.0000 -120.0000 73

#__ type_ start__ end____ width___ exp.time_
  3 omega   -1.00   52.00   1.0000    1.0000
omega____ theta____ kappa____ phi______ frames
    -       21.3360  -77.0000  120.0000 53

#__ type_ start__ end____ width___ exp.time_
  4 omega   35.00   64.00   1.0000    1.0000
omega____ theta____ kappa____ phi______ frames
    -       21.3360  -99.0000   30.0000 29

#__ type_ start__ end____ width___ exp.time_
  5 omega  -32.00   95.00   1.0000    1.0000
omega____ theta____ kappa____ phi______ frames
    -       21.3360   19.0000  120.0000 127

#__ type_ start__ end____ width___ exp.time_
  6 omega  -48.00   44.00   1.0000    1.0000
omega____ theta____ kappa____ phi______ frames
    -       21.3360  -57.0000  -60.0000 92
;
_diffrn_measurement_device_type 'SuperNova, Single source at offset, Eos'
_diffrn_measurement_method '\w scans'
_diffrn_orient_matrix_UB_11 -0.0034034000
_diffrn_orient_matrix_UB_12 0.0374309000
_diffrn_orient_matrix_UB_13 0.0045719000
_diffrn_orient_matrix_UB_21 0.0486100000
_diffrn_orient_matrix_UB_22 0.0019656000
_diffrn_orient_matrix_UB_23 0.0100980000
_diffrn_orient_matrix_UB_31 0.0045020000
_diffrn_orient_matrix_UB_32 0.0066284000
_diffrn_orient_matrix_UB_33 -0.0288312000
_diffrn_radiation_monochromator mirror
_diffrn_radiation_type MoK\a
_diffrn_radiation_wavelength 0.71073
_diffrn_reflns_av_R_equivalents 0.0798
_diffrn_reflns_av_unetI/netI 0.1132
_diffrn_reflns_Laue_measured_fraction_full 0.998
_diffrn_reflns_Laue_measured_fraction_max 0.998
_diffrn_reflns_limit_h_max 19
_diffrn_reflns_limit_h_min -19
_diffrn_reflns_limit_k_max 25
_diffrn_reflns_limit_k_min -23
_diffrn_reflns_limit_l_max 28
_diffrn_reflns_limit_l_min -31
_diffrn_reflns_number 25068
_diffrn_reflns_point_group_measured_fraction_full 0.740
_diffrn_reflns_point_group_measured_fraction_max 0.737
_diffrn_reflns_theta_full 26.000
_diffrn_reflns_theta_max 26.363
_diffrn_reflns_theta_min 3.444
_diffrn_source 'SuperNova (Mo) X-ray Source'
_exptl_absorpt_coefficient_mu 3.594
_exptl_absorpt_correction_T_max 1.00000
_exptl_absorpt_correction_T_min 0.49085
_exptl_absorpt_correction_type multi-scan
_exptl_absorpt_process_details
;
CrysAlisPro, Agilent Technologies,
Version 1.171.36.32 (release 02-08-2013 CrysAlis171 .NET)
(compiled Aug  2 2013,16:46:58)
Empirical absorption correction using spherical harmonics,
 implemented in SCALE3 ABSPACK scaling algorithm.
;
_exptl_crystal_colour
;
;
_exptl_crystal_density_diffrn 1.568
_exptl_crystal_description
;
;
_exptl_crystal_F_000 2984
_exptl_crystal_size_max 0.2
_exptl_crystal_size_mid 0.1
_exptl_crystal_size_min 0.05
_refine_diff_density_max 3.386
_refine_diff_density_min -1.054
_refine_diff_density_rms 0.188
_refine_ls_abs_structure_details
;
 Flack x determined using 2335 quotients [(I+)-(I-)]/[(I+)+(I-)]
 (Parsons and Flack (2004), Acta Cryst. A60, s61).
;
_refine_ls_abs_structure_Flack -0.002(16)
_refine_ls_extinction_coef .
_refine_ls_extinction_method none
_refine_ls_goodness_of_fit_ref 1.063
_refine_ls_hydrogen_treatment constr
_refine_ls_matrix_type full
_refine_ls_number_parameters 701
_refine_ls_number_reflns 9579
_refine_ls_number_restraints 131
_refine_ls_restrained_S_all 1.067
_refine_ls_R_factor_all 0.0660
_refine_ls_R_factor_gt 0.0570
_refine_ls_shift/su_max 0.000
_refine_ls_shift/su_mean 0.000
_refine_ls_structure_factor_coef Fsqd
_refine_ls_weighting_details
;
 w=1/[\s^2^(Fo^2^)+(0.0572P)^2^+6.6100P]
 where P=(Fo^2^+2Fc^2^)/3
;
_refine_ls_weighting_scheme calc
_refine_ls_wR_factor_gt 0.1221
_refine_ls_wR_factor_ref 0.1307
_reflns_Friedel_coverage 0.475
_reflns_Friedel_fraction_full 0.483
_reflns_Friedel_fraction_max 0.475
_reflns_number_gt 8511
_reflns_number_total 9579
_reflns_threshold_expression 'I > 2\s(I)'
_cod_data_source_file ncomms8492-s3.cif
_cod_data_source_block 2
_cod_original_cell_volume 6370.8(4)
_cod_database_code 1548185
_chemical_oxdiff_formula Dy3P3C80H128
_shelx_space_group_comment
;
The symmetry employed for this shelxl refinement is uniquely defined
by the following loop, which should always be used as a source of
symmetry information in preference to the above space-group names.
They are only intended as comments.
;
_cell_oxdiff_angle_alpha 90.007(4)
_cell_oxdiff_angle_beta 103.211(4)
_cell_oxdiff_angle_gamma 89.937(4)
_cell_oxdiff_length_a 14.8882(6)
_cell_oxdiff_length_b 18.6343(9)
_cell_oxdiff_length_c 23.5878(10)
_cell_oxdiff_measurement_reflns_used 8305
_cell_oxdiff_volume 6370.8(5)
_reflns_odcompleteness_completeness 99.78
_reflns_odcompleteness_iscentric 1
_reflns_odcompleteness_theta 26.32
_olex2_refinement_description
;
1. Others
 Fixed Uiso: H22(0.037) H33(0.046) H28(0.037) H34(0.041) H21(0.056) H2(0.04)
 H16(0.04) H26(0.04) H14(0.034) H4(0.042) H27(0.04) H1(0.047) H19(0.045)
 H3(0.036) H25(0.044) H13(0.038) H15(0.038) H31(0.046) H50(0.046) H48(0.055)
 H52A(0.072) H52B(0.072) H52C(0.072) H41(0.069) H10(0.048) H57(0.063) H9(0.048)
 H32(0.049) H20(0.058) H8(0.056) H7(0.068) H54A(0.083) H54B(0.083) H54C(0.083)
 H53A(0.122) H53B(0.122) H53C(0.122) H39(0.07) H61A(0.128) H61B(0.128)
 H61C(0.128) H63A(0.156) H63B(0.156) H63C(0.156) H43A(0.124) H43B(0.124)
 H43C(0.124) H65(0.118) H64(0.109) H67(0.125) H66(0.106) H30A(0.077)
 H30B(0.077) H30C(0.077) H6A(0.082) H6B(0.082) H6C(0.082) H36A(0.104)
 H36B(0.104) H36C(0.104) H45A(0.123) H45B(0.123) H45C(0.123) H59(0.083)
 H44A(0.123) H44B(0.123) H44C(0.123) H24A(0.075) H24B(0.075) H24C(0.075)
 H12A(0.097) H12B(0.097) H12C(0.097) H18A(0.094) H18B(0.094) H18C(0.094)
 H70A(0.16) H70B(0.16) H70C(0.16) H68(0.116) H62A(0.184) H62B(0.184) H62C(0.184)
 Fixed X: H22(-0.0197) H33(-0.2448) H28(-0.5285) H34(-0.2794) H21(-0.0745) H2(-
 0.4676) H16(-0.4565) H26(-0.5411) H14(-0.3259) H4(-0.3681) H27(-0.4986) H1(-
 0.3897) H19(-0.1863) H3(-0.4536) H25(-0.6083) H13(-0.31) H15(-0.4115) H31(-
 0.5154) H50(-0.047) H48(-0.2458) H52A(-0.3709) H52B(-0.373) H52C(-0.4204)
 H41(0.1546) H10(-0.1381) H57(-0.0832) H9(-0.0481) H32(-0.3899) H20(-0.174) H8(-
 0.0947) H7(-0.219) H54A(-0.1497) H54B(-0.1231) H54C(-0.052) H53A(-0.0187)
 H53B(-0.0871) H53C(-0.1045) H39(0.0646) H61A(-0.1032) H61B(-0.041) H61C(-
 0.1135) H63A(-0.4124) H63B(-0.451) H63C(-0.448) H43A(-0.1338) H43B(-0.0849)
 H43C(-0.1608) H65(0.0655) H64(0.2048) H67(0.1932) H66(0.0654) H30A(-0.6283)
 H30B(-0.6915) H30C(-0.5946) H6A(-0.2569) H6B(-0.3536) H6C(-0.2975) H36A(-
 0.5307) H36B(-0.4596) H36C(-0.4417) H45A(-0.0562) H45B(0.0411) H45C(0.0324)
 H59(-0.3279) H44A(0.25) H44B(0.2251) H44C(0.2587) H24A(-0.1472) H24B(-0.0539)
 H24C(-0.0549) H12A(-0.3272) H12B(-0.2472) H12C(-0.2992) H18A(-0.341) H18B(-
 0.4462) H18C(-0.4114) H70A(0.363) H70B(0.4185) H70C(0.3849) H68(0.3337) H62A(-
 0.1039) H62B(-0.2037) H62C(-0.1602)
 Fixed Y: H22(-0.5833) H33(-0.4384) H28(-0.379) H34(-0.5686) H21(-0.6485) H2(-
 0.2632) H16(-0.6162) H26(-0.5917) H14(-0.5351) H4(-0.3987) H27(-0.4989) H1(-
 0.1906) H19(-0.7432) H3(-0.3922) H25(-0.5365) H13(-0.6677) H15(-0.5019) H31(-
 0.4619) H50(-0.6609) H48(-0.8057) H52A(-0.8052) H52B(-0.7536) H52C(-0.7306)
 H41(-0.435) H10(-0.2351) H57(-0.2641) H9(-0.2984) H32(-0.3724) H20(-0.7484)
 H8(-0.248) H7(-0.1624) H54A(-0.5229) H54B(-0.5487) H54C(-0.556) H53A(-0.7754)
 H53B(-0.8393) H53C(-0.7855) H39(-0.4287) H61A(-0.3993) H61B(-0.334) H61C(-
 0.3648) H63A(-0.244) H63B(-0.2118) H63C(-0.2952) H43A(-0.4747) H43B(-0.4069)
 H43C(-0.3977) H65(-0.428) H64(-0.433) H67(-0.5033) H66(-0.4557) H30A(-0.3985)
 H30B(-0.3725) H30C(-0.3371) H6A(-0.2396) H6B(-0.2366) H6C(-0.3085) H36A(-
 0.6034) H36B(-0.6273) H36C(-0.6458) H45A(-0.4477) H45B(-0.4126) H45C(-0.4959)
 H59(-0.1748) H44A(-0.3828) H44B(-0.4397) H44C(-0.4649) H24A(-0.6241) H24B(-
 0.6666) H24C(-0.5858) H12A(-0.1211) H12B(-0.0862) H12C(-0.1537) H18A(-0.7764)
 H18B(-0.7689) H18C(-0.7564) H70A(-0.4484) H70B(-0.4481) H70C(-0.5209) H68(-
 0.5032) H62A(-0.1847) H62B(-0.1708) H62C(-0.118)
 Fixed Z: H22(-0.3035) H33(-0.068) H28(-0.2672) H34(-0.0684) H21(-0.2244) H2(-
 0.3227) H16(-0.3345) H26(-0.2465) H14(-0.4514) H4(-0.4271) H27(-0.3094) H1(-
 0.3852) H19(-0.3763) H3(-0.3482) H25(-0.1735) H13(-0.453) H15(-0.3783) H31(-
 0.0723) H50(-0.0588) H48(-0.0959) H52A(-0.1709) H52B(-0.2236) H52C(-0.1736)
 H41(-0.263) H10(-0.2016) H57(-0.0367) H9(-0.2614) H32(-0.0682) H20(-0.2732)
 H8(-0.3622) H7(-0.3642) H54A(-0.1162) H54B(-0.1734) H54C(-0.1134) H53A(-
 0.0132) H53B(-0.0333) H53C(0.0141) H39(-0.4335) H61A(-0.0988) H61B(-0.1072)
 H61C(-0.1606) H63A(-0.2027) H63B(-0.1517) H63C(-0.1599) H43A(-0.46) H43B(-
 0.4785) H43C(-0.4428) H65(-0.0038) H64(0.0638) H67(-0.1223) H66(-0.1023) H30A(-
 0.138) H30B(-0.1969) H30C(-0.1735) H6A(-0.4551) H6B(-0.4987) H6C(-0.4898)
 H36A(-0.0915) H36B(-0.0349) H36C(-0.0962) H45A(-0.2259) H45B(-0.2034) H45C(-
 0.2124) H59(-0.0642) H44A(-0.3451) H44B(-0.3952) H44C(-0.3304) H24A(-0.4477)
 H24B(-0.4355) H24C(-0.4173) H12A(-0.2898) H12B(-0.243) H12C(-0.227) H18A(-
 0.3771) H18B(-0.4065) H18C(-0.3393) H70A(0.0882) H70B(0.0392) H70C(0.0605)
 H68(-0.059) H62A(0.0309) H62B(0.0396) H62C(0.0017)
;

loop_
_space_group_symop_id
_space_group_symop_operation_xyz
1 'x, y, z'
2 'x, -y, z+1/2'
3 'x+1/2, y+1/2, z'
4 'x+1/2, -y+1/2, z+1/2'

loop_
_atom_site_label
_atom_site_type_symbol
_atom_site_fract_x
_atom_site_fract_y
_atom_site_fract_z
_atom_site_U_iso_or_equiv
_atom_site_adp_type
_atom_site_occupancy
_atom_site_site_symmetry_order
_atom_site_calc_flag
_atom_site_refinement_flags_posn
_atom_site_refinement_flags_adp
_atom_site_refinement_flags_occupancy
_atom_site_disorder_assembly
_atom_site_disorder_group
Dy1 Dy -0.26226(4) -0.30925(4) -0.31386(3) 0.02672(18) Uani 1 1 d . . . . .
Dy2 Dy -0.24051(4) -0.59758(4) -0.32619(3) 0.02597(18) Uani 1 1 d . . . . .
Dy3 Dy -0.40896(4) -0.48038(4) -0.17334(3) 0.02710(18) Uani 1 1 d . . . . .
P1 P -0.1769(4) -0.4478(3) -0.3273(3) 0.0557(15) Uani 1 1 d . . . . .
P2 P -0.3023(4) -0.5932(3) -0.2164(2) 0.0520(15) Uani 1 1 d . . . . .
P3 P -0.3018(4) -0.3608(3) -0.2045(2) 0.0598(17) Uani 1 1 d . . . . .
C22 C -0.0605(11) -0.6218(9) -0.3086(7) 0.031(4) Uani 1 1 d . . . . .
H22 H -0.0197 -0.5833 -0.3035 0.037 Uiso 1 1 calc R . . . .
C33 C -0.3021(13) -0.4588(12) -0.0689(7) 0.038(5) Uani 1 1 d . . . . .
H33 H -0.2448 -0.4384 -0.0680 0.046 Uiso 1 1 calc R . . . .
C28 C -0.5428(11) -0.4237(9) -0.2539(7) 0.031(4) Uani 1 1 d . . . . .
H28 H -0.5285 -0.3790 -0.2672 0.037 Uiso 1 1 calc R . . . .
C34 C -0.3222(13) -0.5319(10) -0.0700(7) 0.034(4) Uani 1 1 d . . . . .
H34 H -0.2794 -0.5686 -0.0684 0.041 Uiso 1 1 calc R . . . .
C21 C -0.0895(14) -0.6588(12) -0.2640(9) 0.047(5) Uani 1 1 d . U . . .
H21 H -0.0745 -0.6485 -0.2244 0.056 Uiso 1 1 calc R . . . .
C2 C -0.4384(11) -0.2809(10) -0.3506(7) 0.033(4) Uani 1 1 d . . . . .
H2 H -0.4676 -0.2632 -0.3227 0.040 Uiso 1 1 calc R . . . .
C42 C 0.0169(14) -0.4412(9) -0.2896(8) 0.043(5) Uani 1 1 d . . . . .
C17 C -0.3829(12) -0.6720(9) -0.3874(8) 0.037(4) Uani 1 1 d . . . . .
C16 C -0.4216(11) -0.6130(10) -0.3624(7) 0.033(4) Uani 1 1 d . . . . .
H16 H -0.4565 -0.6162 -0.3345 0.040 Uiso 1 1 calc R . . . .
C26 C -0.5486(12) -0.5426(9) -0.2425(7) 0.033(4) Uani 1 1 d . . . . .
H26 H -0.5411 -0.5917 -0.2465 0.040 Uiso 1 1 calc R . . . .
C14 C -0.3490(12) -0.5670(9) -0.4280(6) 0.029(4) Uani 1 1 d . . . . .
H14 H -0.3259 -0.5351 -0.4514 0.034 Uiso 1 1 calc R . . . .
C4 C -0.3821(12) -0.3569(10) -0.4094(7) 0.035(4) Uani 1 1 d . . . . .
H4 H -0.3681 -0.3987 -0.4271 0.042 Uiso 1 1 calc R . . . .
C27 C -0.5234(12) -0.4913(10) -0.2772(7) 0.034(4) Uani 1 1 d . . . . .
H27 H -0.4986 -0.4989 -0.3094 0.040 Uiso 1 1 calc R . . . .
C1 C -0.3944(13) -0.2404(9) -0.3858(7) 0.039(4) Uani 1 1 d . . . . .
H1 H -0.3897 -0.1906 -0.3852 0.047 Uiso 1 1 calc R . . . .
C19 C -0.1530(11) -0.7112(9) -0.3491(8) 0.038(4) Uani 1 1 d . . . . .
H19 H -0.1863 -0.7432 -0.3763 0.045 Uiso 1 1 calc R . . . .
C3 C -0.4306(10) -0.3533(9) -0.3651(7) 0.030(4) Uani 1 1 d . . . . .
H3 H -0.4536 -0.3922 -0.3482 0.036 Uiso 1 1 calc R . . . .
C25 C -0.5861(12) -0.5117(11) -0.2017(7) 0.037(4) Uani 1 1 d . . . . .
H25 H -0.6083 -0.5365 -0.1735 0.044 Uiso 1 1 calc R . . . .
C55 C -0.2634(12) -0.3003(9) -0.1423(7) 0.033(4) Uani 1 1 d . . . . .
C13 C -0.3398(12) -0.6421(9) -0.4289(6) 0.031(4) Uani 1 1 d . . . . .
H13 H -0.3100 -0.6677 -0.4530 0.038 Uiso 1 1 calc R . . . .
C29 C -0.5868(10) -0.4351(10) -0.2081(7) 0.028(4) Uani 1 1 d . . . . .
C15 C -0.3971(12) -0.5483(9) -0.3877(7) 0.031(4) Uani 1 1 d . . . . .
H15 H -0.4115 -0.5019 -0.3783 0.038 Uiso 1 1 calc R . . . .
C23 C -0.1030(12) -0.6526(10) -0.3619(7) 0.037(4) Uani 1 1 d . . . . .
C37 C -0.0561(12) -0.4385(8) -0.3367(8) 0.038(4) Uani 1 1 d . . . . .
C38 C -0.0380(15) -0.4319(10) -0.3926(8) 0.047(5) Uani 1 1 d . . . . .
C31 C -0.4541(13) -0.4722(10) -0.0720(6) 0.038(4) Uani 1 1 d . . . . .
H31 H -0.5154 -0.4619 -0.0723 0.046 Uiso 1 1 calc R . . . .
C50 C -0.1042(12) -0.6756(10) -0.0807(7) 0.038(4) Uani 1 1 d . . . . .
H50 H -0.0470 -0.6609 -0.0588 0.046 Uiso 1 1 calc R . . . .
C56 C -0.1728(13) -0.3041(9) -0.1071(7) 0.037(4) Uani 1 1 d . . . . .
C48 C -0.2220(15) -0.7613(10) -0.1029(9) 0.046(5) Uani 1 1 d . . . . .
H48 H -0.2458 -0.8057 -0.0959 0.055 Uiso 1 1 calc R . . . .
C46 C -0.2394(13) -0.6536(10) -0.1585(7) 0.040(5) Uani 1 1 d . . . . .
C11 C -0.2055(13) -0.1805(9) -0.2771(10) 0.049(5) Uani 1 1 d . . . . .
C51 C -0.1533(12) -0.6317(8) -0.1247(7) 0.031(4) Uani 1 1 d . . . . .
C52 C -0.3692(12) -0.7559(11) -0.1825(8) 0.048(4) Uani 1 1 d . U . . .
H52A H -0.3709 -0.8052 -0.1709 0.072 Uiso 1 1 calc GR . . . .
H52B H -0.3730 -0.7536 -0.2236 0.072 Uiso 1 1 calc GR . . . .
H52C H -0.4204 -0.7306 -0.1736 0.072 Uiso 1 1 calc GR . . . .
C41 C 0.1069(16) -0.4354(11) -0.2962(10) 0.058(6) Uani 1 1 d . . . . .
H41 H 0.1546 -0.4350 -0.2630 0.069 Uiso 1 1 calc R . . . .
C10 C -0.1434(14) -0.2284(10) -0.2413(7) 0.040(5) Uani 1 1 d . . . . .
H10 H -0.1381 -0.2351 -0.2016 0.048 Uiso 1 1 calc R . . . .
C49 C -0.1407(15) -0.7418(10) -0.0693(8) 0.045(5) Uani 1 1 d . . . . .
C57 C -0.1435(15) -0.2612(11) -0.0586(8) 0.052(5) Uani 1 1 d . U . . .
H57 H -0.0832 -0.2641 -0.0367 0.063 Uiso 1 1 calc R . . . .
C47 C -0.2737(12) -0.7195(10) -0.1478(8) 0.041(4) Uani 1 1 d . . . . .
C9 C -0.0924(13) -0.2631(10) -0.2742(8) 0.040(5) Uani 1 1 d . . . . .
H9 H -0.0481 -0.2984 -0.2614 0.048 Uiso 1 1 calc R . . . .
C5 C -0.3579(12) -0.2865(11) -0.4227(8) 0.039(4) Uani 1 1 d . . . . .
C32 C -0.3835(13) -0.4220(10) -0.0694(7) 0.041(4) Uani 1 1 d . . . . .
H32 H -0.3899 -0.3724 -0.0682 0.049 Uiso 1 1 calc R . . . .
C35 C -0.4159(13) -0.5417(9) -0.0740(7) 0.037(4) Uani 1 1 d . . . . .
C20 C -0.1457(14) -0.7142(10) -0.2920(9) 0.048(5) Uani 1 1 d . . . . .
H20 H -0.1740 -0.7484 -0.2732 0.058 Uiso 1 1 calc R . . . .
C40 C 0.1289(16) -0.4302(12) -0.3494(13) 0.068(7) Uani 1 1 d . . . . .
C8 C -0.1194(12) -0.2356(11) -0.3308(8) 0.046(5) Uani 1 1 d . U . . .
H8 H -0.0947 -0.2480 -0.3622 0.056 Uiso 1 1 calc R . . . .
C7 C -0.1880(14) -0.1874(11) -0.3314(9) 0.057(6) Uani 1 1 d . . . . .
H7 H -0.2190 -0.1624 -0.3642 0.068 Uiso 1 1 calc R . . . .
C54 C -0.1162(16) -0.5582(10) -0.1327(9) 0.055(5) Uani 1 1 d . U . . .
H54A H -0.1497 -0.5229 -0.1162 0.083 Uiso 1 1 calc GR . . . .
H54B H -0.1231 -0.5487 -0.1734 0.083 Uiso 1 1 calc GR . . . .
H54C H -0.0520 -0.5560 -0.1134 0.083 Uiso 1 1 calc GR . . . .
C53 C -0.0821(19) -0.7901(14) -0.0208(9) 0.081(8) Uani 1 1 d . U . . .
H53A H -0.0187 -0.7754 -0.0132 0.122 Uiso 1 1 calc GR . . . .
H53B H -0.0871 -0.8393 -0.0333 0.122 Uiso 1 1 calc GR . . . .
H53C H -0.1045 -0.7855 0.0141 0.122 Uiso 1 1 calc GR . . . .
C39 C 0.0530(17) -0.4301(11) -0.3965(11) 0.059(6) Uani 1 1 d . . . . .
H39 H 0.0646 -0.4287 -0.4335 0.070 Uiso 1 1 calc R . . . .
C60 C -0.3254(15) -0.2528(13) -0.1256(9) 0.059(6) Uani 1 1 d . . . . .
C61 C -0.1011(18) -0.3552(14) -0.1196(12) 0.085(8) Uani 1 1 d . U . . .
H61A H -0.1032 -0.3993 -0.0988 0.128 Uiso 1 1 calc GR . . . .
H61B H -0.0410 -0.3340 -0.1072 0.128 Uiso 1 1 calc GR . . . .
H61C H -0.1135 -0.3648 -0.1606 0.128 Uiso 1 1 calc GR . . . .
C63 C -0.417(2) -0.2508(18) -0.1631(13) 0.104(10) Uani 1 1 d . U . . .
H63A H -0.4124 -0.2440 -0.2027 0.156 Uiso 1 1 calc GR . . . .
H63B H -0.4510 -0.2118 -0.1517 0.156 Uiso 1 1 calc GR . . . .
H63C H -0.4480 -0.2952 -0.1599 0.156 Uiso 1 1 calc GR . . . .
C43 C -0.1110(17) -0.4274(12) -0.4486(10) 0.083(8) Uani 1 1 d . U . . .
H43A H -0.1338 -0.4747 -0.4600 0.124 Uiso 1 1 calc GR . . . .
H43B H -0.0849 -0.4069 -0.4785 0.124 Uiso 1 1 calc GR . . . .
H43C H -0.1608 -0.3977 -0.4428 0.124 Uiso 1 1 calc GR . . . .
C65 C 0.119(2) -0.4418(16) -0.0146(13) 0.098(11) Uani 1 1 d . . . . .
H65 H 0.0655 -0.4280 -0.0038 0.118 Uiso 1 1 calc R . . . .
C64 C 0.203(2) -0.4449(14) 0.0252(13) 0.090(9) Uani 1 1 d . . . . .
H64 H 0.2048 -0.4330 0.0638 0.109 Uiso 1 1 calc R . . . .
C67 C 0.197(2) -0.486(2) -0.0850(13) 0.104(11) Uani 1 1 d . . . . .
H67 H 0.1932 -0.5033 -0.1223 0.125 Uiso 1 1 calc R . . . .
C66 C 0.1187(19) -0.4606(17) -0.0730(13) 0.088(9) Uani 1 1 d . . . . .
H66 H 0.0654 -0.4557 -0.1023 0.106 Uiso 1 1 calc R . . . .
C30 C -0.6290(13) -0.3811(12) -0.1763(8) 0.051(5) Uani 1 1 d . U . . .
H30A H -0.6283 -0.3985 -0.1380 0.077 Uiso 1 1 calc GR . . . .
H30B H -0.6915 -0.3725 -0.1969 0.077 Uiso 1 1 calc GR . . . .
H30C H -0.5946 -0.3371 -0.1735 0.077 Uiso 1 1 calc GR . . . .
C6 C -0.3124(15) -0.2660(12) -0.4709(8) 0.054(5) Uani 1 1 d . U . . .
H6A H -0.2569 -0.2396 -0.4551 0.082 Uiso 1 1 calc GR . . . .
H6B H -0.3536 -0.2366 -0.4987 0.082 Uiso 1 1 calc GR . . . .
H6C H -0.2975 -0.3085 -0.4898 0.082 Uiso 1 1 calc GR . . . .
C36 C -0.4665(16) -0.6107(13) -0.0742(10) 0.069(6) Uani 1 1 d . U . . .
H36A H -0.5307 -0.6034 -0.0915 0.104 Uiso 1 1 calc GR . . . .
H36B H -0.4596 -0.6273 -0.0349 0.104 Uiso 1 1 calc GR . . . .
H36C H -0.4417 -0.6458 -0.0962 0.104 Uiso 1 1 calc GR . . . .
C45 C 0.008(2) -0.4502(13) -0.2271(10) 0.082(8) Uani 1 1 d . U . . .
H45A H -0.0562 -0.4477 -0.2259 0.123 Uiso 1 1 calc GR . . . .
H45B H 0.0411 -0.4126 -0.2034 0.123 Uiso 1 1 calc GR . . . .
H45C H 0.0324 -0.4959 -0.2124 0.123 Uiso 1 1 calc GR . . . .
C58 C -0.206(2) -0.2138(13) -0.0432(10) 0.070(6) Uani 1 1 d . U . . .
C59 C -0.2890(19) -0.2088(13) -0.0748(11) 0.069(6) Uani 1 1 d . U . . .
H59 H -0.3279 -0.1748 -0.0642 0.083 Uiso 1 1 calc R . . . .
C44 C 0.2237(16) -0.4293(15) -0.3555(13) 0.082(8) Uani 1 1 d . U . . .
H44A H 0.2500 -0.3828 -0.3451 0.123 Uiso 1 1 calc GR . . . .
H44B H 0.2251 -0.4397 -0.3952 0.123 Uiso 1 1 calc GR . . . .
H44C H 0.2587 -0.4649 -0.3304 0.123 Uiso 1 1 calc GR . . . .
C24 C -0.0884(14) -0.6302(11) -0.4210(8) 0.050(5) Uani 1 1 d . U . . .
H24A H -0.1472 -0.6241 -0.4477 0.075 Uiso 1 1 calc GR . . . .
H24B H -0.0539 -0.6666 -0.4355 0.075 Uiso 1 1 calc GR . . . .
H24C H -0.0549 -0.5858 -0.4173 0.075 Uiso 1 1 calc GR . . . .
C12 C -0.2766(14) -0.1305(11) -0.2573(11) 0.065(6) Uani 1 1 d . U . . .
H12A H -0.3272 -0.1211 -0.2898 0.097 Uiso 1 1 calc GR . . . .
H12B H -0.2472 -0.0862 -0.2430 0.097 Uiso 1 1 calc GR . . . .
H12C H -0.2992 -0.1537 -0.2270 0.097 Uiso 1 1 calc GR . . . .
C18 C -0.3966(17) -0.7506(11) -0.3766(10) 0.063(6) Uani 1 1 d . U . . .
H18A H -0.3410 -0.7764 -0.3771 0.094 Uiso 1 1 calc GR . . . .
H18B H -0.4462 -0.7689 -0.4065 0.094 Uiso 1 1 calc GR . . . .
H18C H -0.4114 -0.7564 -0.3393 0.094 Uiso 1 1 calc GR . . . .
C69 C 0.2853(19) -0.4654(12) 0.0097(13) 0.077(8) Uani 1 1 d . . . . .
C70 C 0.370(2) -0.4712(17) 0.0529(14) 0.106(10) Uani 1 1 d . U . . .
H70A H 0.3630 -0.4484 0.0882 0.160 Uiso 1 1 calc GR . . . .
H70B H 0.4185 -0.4481 0.0392 0.160 Uiso 1 1 calc GR . . . .
H70C H 0.3849 -0.5209 0.0605 0.160 Uiso 1 1 calc GR . . . .
C68 C 0.281(2) -0.4878(19) -0.0473(12) 0.097(10) Uani 1 1 d . . . . .
H68 H 0.3337 -0.5032 -0.0590 0.116 Uiso 1 1 calc R . . . .
C62 C -0.164(3) -0.1673(17) 0.0128(12) 0.123(11) Uani 1 1 d . U . . .
H62A H -0.1039 -0.1847 0.0309 0.184 Uiso 1 1 calc GR . . . .
H62B H -0.2037 -0.1708 0.0396 0.184 Uiso 1 1 calc GR . . . .
H62C H -0.1602 -0.1180 0.0017 0.184 Uiso 1 1 calc GR . . . .

loop_
_atom_site_aniso_label
_atom_site_aniso_U_11
_atom_site_aniso_U_22
_atom_site_aniso_U_33
_atom_site_aniso_U_23
_atom_site_aniso_U_13
_atom_site_aniso_U_12
Dy1 0.0245(4) 0.0217(4) 0.0339(4) 0.0031(3) 0.0065(3) -0.0001(3)
Dy2 0.0270(4) 0.0227(4) 0.0280(4) 0.0004(3) 0.0061(3) 0.0050(3)
Dy3 0.0284(4) 0.0288(4) 0.0249(4) -0.0002(3) 0.0076(3) 0.0023(3)
P1 0.033(3) 0.024(2) 0.116(5) 0.001(3) 0.031(3) 0.005(2)
P2 0.072(4) 0.054(3) 0.032(2) 0.012(2) 0.017(2) 0.038(3)
P3 0.069(4) 0.078(4) 0.034(3) -0.010(3) 0.017(2) -0.050(3)
C22 0.021(9) 0.030(9) 0.039(9) -0.010(7) 0.000(7) 0.009(7)
C33 0.027(10) 0.073(14) 0.017(8) -0.001(8) 0.008(7) -0.010(9)
C28 0.030(9) 0.024(8) 0.037(9) -0.007(7) 0.004(7) -0.009(7)
C34 0.045(11) 0.037(10) 0.017(8) 0.007(7) 0.002(7) 0.005(9)
C21 0.041(9) 0.046(9) 0.049(9) 0.000(7) 0.001(7) 0.030(8)
C2 0.017(8) 0.039(10) 0.042(10) -0.008(8) 0.004(7) 0.004(7)
C42 0.059(14) 0.025(9) 0.043(10) -0.001(7) 0.008(9) 0.009(9)
C17 0.032(10) 0.026(9) 0.046(10) -0.004(7) -0.007(8) 0.001(8)
C16 0.022(9) 0.046(11) 0.029(9) -0.002(7) 0.001(6) 0.003(8)
C26 0.032(10) 0.025(9) 0.036(9) 0.006(7) -0.003(7) -0.006(7)
C14 0.032(9) 0.024(8) 0.027(8) 0.001(7) 0.003(7) 0.010(7)
C4 0.043(11) 0.031(9) 0.027(8) -0.004(7) 0.000(7) -0.011(8)
C27 0.028(9) 0.044(10) 0.024(8) -0.006(7) -0.003(7) 0.003(8)
C1 0.050(12) 0.023(9) 0.038(9) 0.011(7) -0.002(8) 0.013(8)
C19 0.022(9) 0.029(9) 0.061(12) -0.004(8) 0.009(8) 0.006(7)
C3 0.017(8) 0.033(9) 0.035(9) 0.008(7) -0.006(6) -0.008(7)
C25 0.025(9) 0.055(12) 0.031(9) 0.004(8) 0.008(7) -0.001(8)
C55 0.043(11) 0.031(9) 0.027(8) -0.005(7) 0.013(7) -0.012(8)
C13 0.035(10) 0.030(9) 0.024(8) -0.008(7) -0.004(7) 0.004(8)
C29 0.010(7) 0.041(10) 0.037(9) 0.002(7) 0.010(6) 0.002(7)
C15 0.030(9) 0.028(9) 0.033(9) -0.009(7) 0.003(7) 0.000(7)
C23 0.037(10) 0.042(10) 0.034(9) -0.001(8) 0.010(7) 0.012(8)
C37 0.030(10) 0.011(8) 0.072(13) 0.001(8) 0.012(9) 0.004(7)
C38 0.073(15) 0.033(10) 0.034(10) 0.007(8) 0.010(9) -0.005(10)
C31 0.043(11) 0.053(11) 0.017(8) 0.006(7) 0.007(7) 0.015(9)
C50 0.033(10) 0.054(12) 0.031(9) -0.007(8) 0.015(7) 0.017(9)
C56 0.052(11) 0.021(8) 0.038(9) 0.010(7) 0.006(8) -0.001(8)
C48 0.058(14) 0.031(10) 0.058(12) 0.002(9) 0.034(11) 0.004(10)
C46 0.051(12) 0.047(11) 0.027(8) 0.002(8) 0.019(8) 0.026(10)
C11 0.039(11) 0.018(9) 0.086(15) -0.011(9) 0.010(10) -0.004(8)
C51 0.044(11) 0.022(8) 0.033(9) 0.007(6) 0.018(8) 0.008(7)
C52 0.043(9) 0.056(10) 0.050(9) -0.001(8) 0.021(7) 0.025(8)
C41 0.053(14) 0.036(11) 0.078(16) -0.003(10) 0.002(11) -0.006(10)
C10 0.049(12) 0.040(11) 0.029(9) 0.007(8) 0.005(8) -0.011(9)
C49 0.058(13) 0.039(11) 0.042(10) 0.020(8) 0.023(9) 0.030(10)
C57 0.060(10) 0.050(9) 0.039(8) 0.018(7) -0.005(7) -0.015(8)
C47 0.034(9) 0.037(10) 0.057(10) -0.004(8) 0.018(7) 0.016(7)
C9 0.029(10) 0.025(9) 0.063(13) -0.002(8) 0.001(9) -0.012(8)
C5 0.026(10) 0.042(11) 0.042(10) 0.003(8) -0.006(7) -0.009(8)
C32 0.054(12) 0.043(11) 0.031(9) -0.005(8) 0.021(8) -0.006(9)
C35 0.052(12) 0.036(10) 0.026(8) 0.002(7) 0.014(8) -0.006(9)
C20 0.048(12) 0.036(10) 0.067(13) 0.018(9) 0.026(10) 0.013(9)
C40 0.045(14) 0.049(13) 0.12(2) -0.014(14) 0.048(15) -0.026(12)
C8 0.033(8) 0.051(9) 0.059(9) -0.003(7) 0.019(7) -0.018(7)
C7 0.045(12) 0.050(13) 0.064(13) 0.033(10) -0.009(10) -0.022(10)
C54 0.068(13) 0.038(10) 0.070(12) -0.010(9) 0.037(11) -0.013(10)
C53 0.122(18) 0.068(14) 0.050(11) 0.038(10) 0.013(11) 0.043(13)
C39 0.074(17) 0.039(12) 0.082(16) -0.017(11) 0.056(14) -0.022(12)
C60 0.053(13) 0.071(15) 0.055(12) 0.039(11) 0.018(10) 0.030(12)
C61 0.076(15) 0.069(15) 0.127(17) 0.025(13) 0.053(14) 0.010(12)
C63 0.088(16) 0.118(19) 0.114(17) 0.060(15) 0.039(14) 0.019(15)
C43 0.084(15) 0.027(10) 0.102(15) 0.009(10) -0.052(12) -0.019(11)
C65 0.11(3) 0.08(2) 0.08(2) -0.013(16) -0.023(17) 0.03(2)
C64 0.10(2) 0.063(18) 0.086(19) -0.018(14) -0.016(16) 0.037(17)
C67 0.08(2) 0.16(3) 0.068(19) 0.04(2) 0.007(16) 0.01(2)
C66 0.046(16) 0.10(2) 0.10(2) 0.029(18) -0.007(14) 0.017(15)
C30 0.044(11) 0.068(12) 0.045(10) 0.001(9) 0.018(8) 0.029(10)
C6 0.063(12) 0.053(12) 0.049(10) 0.016(9) 0.017(9) -0.017(10)
C36 0.069(14) 0.059(13) 0.077(13) 0.026(11) 0.014(11) -0.003(12)
C45 0.133(19) 0.052(13) 0.059(13) -0.005(10) 0.019(13) 0.007(13)
C58 0.102(12) 0.047(10) 0.061(10) -0.002(8) 0.019(9) -0.006(10)
C59 0.094(12) 0.054(10) 0.072(10) 0.003(8) 0.044(9) 0.013(9)
C44 0.053(13) 0.064(14) 0.134(18) -0.004(14) 0.029(13) -0.021(12)
C24 0.058(12) 0.045(10) 0.050(10) 0.012(8) 0.022(9) 0.021(9)
C12 0.037(11) 0.040(11) 0.122(16) -0.009(11) 0.029(11) -0.007(9)
C18 0.083(14) 0.033(10) 0.072(12) 0.008(9) 0.015(11) -0.016(11)
C69 0.073(18) 0.028(12) 0.12(2) 0.011(12) -0.001(16) -0.010(12)
C70 0.094(18) 0.085(17) 0.121(19) 0.017(15) -0.014(15) -0.031(15)
C68 0.09(2) 0.14(3) 0.069(18) 0.017(19) 0.029(16) -0.02(2)
C62 0.20(2) 0.072(17) 0.091(17) -0.016(14) 0.028(17) -0.012(18)

loop_
_atom_type_symbol
_atom_type_description
_atom_type_scat_dispersion_real
_atom_type_scat_dispersion_imag
_atom_type_scat_source
C C 0.0033 0.0016 'International Tables Vol C Tables 4.2.6.8 and 6.1.1.4'
H H 0.0000 0.0000 'International Tables Vol C Tables 4.2.6.8 and 6.1.1.4'
Dy Dy -0.1892 4.4098 'International Tables Vol C Tables 4.2.6.8 and 6.1.1.4'
P P 0.1023 0.0942 'International Tables Vol C Tables 4.2.6.8 and 6.1.1.4'

loop_
_geom_angle_atom_site_label_1
_geom_angle_atom_site_label_2
_geom_angle_atom_site_label_3
_geom_angle
_geom_angle_site_symmetry_1
_geom_angle_site_symmetry_3
P1 Dy1 P3 89.24(19) . .
C2 Dy1 P1 124.6(4) . .
C2 Dy1 P3 88.3(4) . .
C2 Dy1 C4 50.7(5) . .
C2 Dy1 C1 30.8(5) . .
C2 Dy1 C3 30.8(5) . .
C2 Dy1 C11 98.5(6) . .
C2 Dy1 C10 124.9(6) . .
C2 Dy1 C9 149.2(6) . .
C2 Dy1 C5 51.4(6) . .
C2 Dy1 C8 128.7(6) . .
C4 Dy1 P1 80.7(4) . .
C4 Dy1 P3 113.7(4) . .
C1 Dy1 P1 129.9(4) . .
C1 Dy1 P3 117.2(4) . .
C1 Dy1 C4 50.4(6) . .
C1 Dy1 C3 50.6(5) . .
C1 Dy1 C11 84.5(6) . .
C1 Dy1 C10 115.7(6) . .
C1 Dy1 C9 126.0(6) . .
C1 Dy1 C5 31.1(6) . .
C1 Dy1 C8 99.2(6) . .
C3 Dy1 P1 93.8(4) . .
C3 Dy1 P3 86.6(4) . .
C3 Dy1 C4 30.5(5) . .
C3 Dy1 C5 50.9(5) . .
C11 Dy1 P1 136.7(4) . .
C11 Dy1 P3 97.0(5) . .
C11 Dy1 C4 133.0(6) . .
C11 Dy1 C3 129.2(6) . .
C11 Dy1 C10 31.2(6) . .
C11 Dy1 C9 51.2(6) . .
C11 Dy1 C5 103.5(6) . .
C11 Dy1 C8 50.6(6) . .
C10 Dy1 P1 109.3(5) . .
C10 Dy1 P3 81.7(4) . .
C10 Dy1 C4 162.3(5) . .
C10 Dy1 C3 153.8(6) . .
C10 Dy1 C5 131.7(6) . .
C10 Dy1 C8 49.9(6) . .
C9 Dy1 P1 85.4(4) . .
C9 Dy1 P3 99.4(4) . .
C9 Dy1 C4 143.7(6) . .
C9 Dy1 C3 173.9(6) . .
C9 Dy1 C10 30.1(6) . .
C9 Dy1 C5 123.2(6) . .
C9 Dy1 C8 30.8(6) . .
C5 Dy1 P1 100.6(5) . .
C5 Dy1 P3 136.6(4) . .
C5 Dy1 C4 30.6(5) . .
C8 Dy1 P1 93.3(5) . .
C8 Dy1 P3 129.4(4) . .
C8 Dy1 C4 116.6(5) . .
C8 Dy1 C3 143.4(5) . .
C8 Dy1 C5 92.5(6) . .
C7 Dy1 P1 122.8(6) . .
C7 Dy1 P3 127.1(5) . .
C7 Dy1 C2 101.6(6) . .
C7 Dy1 C4 112.3(6) . .
C7 Dy1 C1 75.7(6) . .
C7 Dy1 C3 126.1(6) . .
C7 Dy1 C11 30.5(6) . .
C7 Dy1 C10 50.0(6) . .
C7 Dy1 C9 50.4(6) . .
C7 Dy1 C5 82.0(6) . .
C7 Dy1 C8 30.0(6) . .
P2 Dy2 P1 98.52(17) . .
C22 Dy2 P1 81.2(4) . .
C22 Dy2 P2 112.1(4) . .
C22 Dy2 C17 130.2(5) . .
C22 Dy2 C13 114.7(5) . .
C21 Dy2 P1 100.3(5) . .
C21 Dy2 P2 85.5(5) . .
C21 Dy2 C22 30.8(6) . .
C21 Dy2 C17 123.1(6) . .
C21 Dy2 C16 143.6(7) . .
C21 Dy2 C13 126.5(6) . .
C17 Dy2 P1 134.8(4) . .
C17 Dy2 P2 96.9(4) . .
C17 Dy2 C13 30.5(5) . .
C16 Dy2 P1 113.9(4) . .
C16 Dy2 P2 77.6(4) . .
C16 Dy2 C22 161.4(5) . .
C16 Dy2 C17 31.2(5) . .
C16 Dy2 C13 50.4(5) . .
C14 Dy2 P1 85.3(4) . .
C14 Dy2 P2 123.2(4) . .
C14 Dy2 C22 124.4(5) . .
C14 Dy2 C21 149.9(5) . .
C14 Dy2 C17 51.1(5) . .
C14 Dy2 C16 50.4(5) . .
C14 Dy2 C13 30.8(5) . .
C19 Dy2 P1 126.1(4) . .
C19 Dy2 P2 118.5(4) . .
C19 Dy2 C22 50.2(5) . .
C19 Dy2 C21 50.5(6) . .
C19 Dy2 C17 80.7(5) . .
C19 Dy2 C16 111.4(5) . .
C19 Dy2 C14 102.6(5) . .
C19 Dy2 C13 76.0(5) . .
C19 Dy2 C15 126.5(5) . .
C19 Dy2 C20 29.5(5) . .
C13 Dy2 P1 113.5(4) . .
C13 Dy2 P2 126.1(4) . .
C15 Dy2 P1 84.9(4) . .
C15 Dy2 P2 93.4(4) . .
C15 Dy2 C22 152.4(5) . .
C15 Dy2 C21 174.8(7) . .
C15 Dy2 C17 52.0(5) . .
C15 Dy2 C16 31.5(5) . .
C15 Dy2 C14 30.1(5) . .
C15 Dy2 C13 50.7(5) . .
C15 Dy2 C20 144.3(6) . .
C23 Dy2 P1 95.2(4) . .
C23 Dy2 P2 136.6(4) . .
C23 Dy2 C22 30.8(5) . .
C23 Dy2 C21 51.5(6) . .
C23 Dy2 C17 102.0(6) . .
C23 Dy2 C16 132.2(5) . .
C23 Dy2 C14 98.8(5) . .
C23 Dy2 C19 31.1(5) . .
C23 Dy2 C13 84.0(5) . .
C23 Dy2 C15 128.9(5) . .
C23 Dy2 C20 50.4(6) . .
C20 Dy2 P1 129.5(5) . .
C20 Dy2 P2 90.4(4) . .
C20 Dy2 C22 49.9(6) . .
C20 Dy2 C21 30.8(6) . .
C20 Dy2 C17 92.4(6) . .
C20 Dy2 C16 116.5(6) . .
C20 Dy2 C14 129.5(6) . .
C20 Dy2 C13 99.8(6) . .
P3 Dy3 P2 95.05(18) . .
C33 Dy3 P2 100.0(5) . .
C33 Dy3 P3 82.6(4) . .
C33 Dy3 C34 30.5(6) . .
C33 Dy3 C27 175.0(6) . .
C33 Dy3 C29 124.8(5) . .
C28 Dy3 P2 114.4(4) . .
C28 Dy3 P3 83.1(4) . .
C28 Dy3 C33 143.7(6) . .
C28 Dy3 C34 158.7(5) . .
C28 Dy3 C27 31.3(5) . .
C28 Dy3 C29 30.3(5) . .
C34 Dy3 P2 82.7(4) . .
C34 Dy3 P3 109.0(4) . .
C34 Dy3 C29 128.5(5) . .
C26 Dy3 P2 83.3(4) . .
C26 Dy3 P3 125.7(4) . .
C26 Dy3 C33 151.3(5) . .
C26 Dy3 C28 50.5(5) . .
C26 Dy3 C34 124.3(5) . .
C26 Dy3 C27 30.1(5) . .
C26 Dy3 C25 29.8(5) . .
C26 Dy3 C29 50.7(5) . .
C26 Dy3 C31 105.2(6) . .
C26 Dy3 C32 133.8(6) . .
C26 Dy3 C35 100.2(5) . .
C27 Dy3 P2 84.8(4) . .
C27 Dy3 P3 95.6(4) . .
C27 Dy3 C34 153.2(6) . .
C27 Dy3 C29 51.0(5) . .
C25 Dy3 P2 110.0(4) . .
C25 Dy3 P3 132.5(4) . .
C25 Dy3 C33 128.7(5) . .
C25 Dy3 C28 50.1(5) . .
C25 Dy3 C34 113.6(6) . .
C25 Dy3 C27 49.8(5) . .
C25 Dy3 C29 31.0(6) . .
C29 Dy3 P2 132.9(4) . .
C29 Dy3 P3 103.7(4) . .
C31 Dy3 P2 128.6(4) . .
C31 Dy3 P3 116.8(4) . .
C31 Dy3 C33 50.8(5) . .
C31 Dy3 C28 108.9(5) . .
C31 Dy3 C34 50.2(5) . .
C31 Dy3 C27 126.8(5) . .
C31 Dy3 C25 78.1(6) . .
C31 Dy3 C29 79.7(5) . .
C32 Dy3 P2 129.9(4) . .
C32 Dy3 P3 87.1(4) . .
C32 Dy3 C33 30.6(6) . .
C32 Dy3 C28 115.5(5) . .
C32 Dy3 C34 50.1(6) . .
C32 Dy3 C27 144.9(6) . .
C32 Dy3 C25 104.5(6) . .
C32 Dy3 C29 94.3(5) . .
C32 Dy3 C31 30.8(5) . .
C32 Dy3 C35 51.3(5) . .
C35 Dy3 P2 97.6(4) . .
C35 Dy3 P3 133.5(4) . .
C35 Dy3 C33 51.2(6) . .
C35 Dy3 C28 129.7(6) . .
C35 Dy3 C34 30.4(6) . .
C35 Dy3 C27 129.9(6) . .
C35 Dy3 C25 83.6(6) . .
C35 Dy3 C29 99.7(5) . .
C35 Dy3 C31 31.3(5) . .
Dy1 P1 Dy2 133.22(18) . .
C37 P1 Dy1 112.6(5) . .
C37 P1 Dy2 114.2(5) . .
Dy2 P2 Dy3 128.65(17) . .
C46 P2 Dy2 115.2(5) . .
C46 P2 Dy3 113.5(5) . .
Dy3 P3 Dy1 134.35(18) . .
C55 P3 Dy1 114.5(5) . .
C55 P3 Dy3 110.7(5) . .
Dy2 C22 H22 119.7 . .
C21 C22 Dy2 74.2(10) . .
C21 C22 H22 125.7 . .
C23 C22 Dy2 72.3(9) . .
C23 C22 H22 125.7 . .
C23 C22 C21 108.7(17) . .
Dy3 C33 H33 115.9 . .
C34 C33 Dy3 75.7(10) . .
C34 C33 H33 126.3 . .
C32 C33 Dy3 74.3(10) . .
C32 C33 H33 126.3 . .
C32 C33 C34 107.3(16) . .
Dy3 C28 H28 114.0 . .
C27 C28 Dy3 74.8(10) . .
C27 C28 H28 125.3 . .
C29 C28 Dy3 78.0(9) . .
C29 C28 H28 125.3 . .
C29 C28 C27 109.5(15) . .
Dy3 C34 H34 119.1 . .
C33 C34 Dy3 73.9(9) . .
C33 C34 H34 125.1 . .
C35 C34 Dy3 73.6(10) . .
C35 C34 C33 109.8(17) . .
C35 C34 H34 125.1 . .
Dy2 C21 H21 116.5 . .
C22 C21 Dy2 75.0(10) . .
C22 C21 H21 127.4 . .
C20 C21 Dy2 73.5(11) . .
C20 C21 C22 105.2(17) . .
C20 C21 H21 127.4 . .
Dy1 C2 H2 115.6 . .
C1 C2 Dy1 74.6(10) . .
C1 C2 H2 126.3 . .
C1 C2 C3 107.5(15) . .
C3 C2 Dy1 75.8(9) . .
C3 C2 H2 126.3 . .
C37 C42 C41 120.9(18) . .
C37 C42 C45 124(2) . .
C41 C42 C45 115(2) . .
C16 C17 Dy2 73.9(10) . .
C16 C17 C18 126.3(18) . .
C13 C17 Dy2 74.8(10) . .
C13 C17 C16 106.0(15) . .
C13 C17 C18 127.2(17) . .
C18 C17 Dy2 122.4(13) . .
Dy2 C16 H16 118.2 . .
C17 C16 Dy2 74.9(10) . .
C17 C16 H16 126.0 . .
C15 C16 Dy2 72.9(10) . .
C15 C16 C17 108.0(15) . .
C15 C16 H16 126.0 . .
Dy3 C26 H26 113.8 . .
C27 C26 Dy3 76.9(10) . .
C27 C26 H26 124.9 . .
C25 C26 Dy3 76.4(10) . .
C25 C26 H26 124.9 . .
C25 C26 C27 110.2(17) . .
Dy2 C14 H14 116.5 . .
C13 C14 Dy2 75.9(9) . .
C13 C14 H14 125.3 . .
C15 C14 Dy2 74.2(9) . .
C15 C14 H14 125.3 . .
C15 C14 C13 109.5(15) . .
Dy1 C4 H4 118.7 . .
C3 C4 Dy1 73.4(9) . .
C3 C4 H4 125.6 . .
C3 C4 C5 108.8(17) . .
C5 C4 Dy1 74.1(10) . .
C5 C4 H4 125.6 . .
Dy3 C27 H27 118.4 . .
C28 C27 Dy3 73.8(9) . .
C28 C27 H27 126.9 . .
C26 C27 Dy3 73.0(10) . .
C26 C27 C28 106.2(15) . .
C26 C27 H27 126.9 . .
Dy1 C1 H1 115.8 . .
C2 C1 Dy1 74.6(10) . .
C2 C1 H1 125.2 . .
C2 C1 C5 109.7(16) . .
C5 C1 Dy1 76.4(10) . .
C5 C1 H1 125.2 . .
Dy2 C19 H19 116.8 . .
C23 C19 Dy2 74.1(10) . .
C23 C19 H19 125.4 . .
C20 C19 Dy2 75.6(10) . .
C20 C19 H19 125.4 . .
C20 C19 C23 109.3(17) . .
Dy1 C3 H3 116.7 . .
C2 C3 Dy1 73.4(9) . .
C2 C3 C4 108.2(15) . .
C2 C3 H3 125.9 . .
C4 C3 Dy1 76.1(9) . .
C4 C3 H3 125.9 . .
Dy3 C25 H25 115.3 . .
C26 C25 Dy3 73.8(10) . .
C26 C25 H25 124.9 . .
C26 C25 C29 110.1(15) . .
C29 C25 Dy3 77.8(10) . .
C29 C25 H25 124.9 . .
C56 C55 P3 121.2(14) . .
C60 C55 P3 120.6(15) . .
C60 C55 C56 118.0(17) . .
Dy2 C13 H13 118.2 . .
C17 C13 Dy2 74.7(9) . .
C17 C13 C14 108.8(14) . .
C17 C13 H13 125.6 . .
C14 C13 Dy2 73.3(9) . .
C14 C13 H13 125.6 . .
C28 C29 Dy3 71.6(9) . .
C28 C29 C25 103.8(14) . .
C28 C29 C30 128.0(17) . .
C25 C29 Dy3 71.2(9) . .
C25 C29 C30 128.2(15) . .
C30 C29 Dy3 123.8(12) . .
Dy2 C15 H15 114.8 . .
C16 C15 Dy2 75.7(10) . .
C16 C15 H15 126.2 . .
C14 C15 Dy2 75.7(10) . .
C14 C15 C16 107.6(15) . .
C14 C15 H15 126.2 . .
C22 C23 Dy2 76.9(9) . .
C22 C23 C24 125.8(18) . .
C19 C23 Dy2 74.8(9) . .
C19 C23 C22 106.3(15) . .
C19 C23 C24 127.7(17) . .
C24 C23 Dy2 118.7(11) . .
C42 C37 P1 120.5(15) . .
C42 C37 C38 118.5(17) . .
C38 C37 P1 120.9(15) . .
C37 C38 C43 125(2) . .
C39 C38 C37 117.7(19) . .
C39 C38 C43 118(2) . .
Dy3 C31 H31 117.3 . .
C32 C31 Dy3 74.4(9) . .
C32 C31 H31 126.0 . .
C32 C31 C35 107.9(16) . .
C35 C31 Dy3 74.3(9) . .
C35 C31 H31 126.0 . .
C51 C50 H50 120.0 . .
C51 C50 C49 120.0(17) . .
C49 C50 H50 120.0 . .
C55 C56 C61 122.6(19) . .
C57 C56 C55 122.3(18) . .
C57 C56 C61 115(2) . .
C49 C48 H48 117.7 . .
C49 C48 C47 124.5(18) . .
C47 C48 H48 117.7 . .
C51 C46 P2 119.0(14) . .
C47 C46 P2 122.1(15) . .
C47 C46 C51 119.0(16) . .
C10 C11 Dy1 74.8(10) . .
C10 C11 C12 126(2) . .
C7 C11 Dy1 73.8(11) . .
C7 C11 C10 105.1(17) . .
C7 C11 C12 129(2) . .
C12 C11 Dy1 117.1(12) . .
C50 C51 C46 120.6(16) . .
C50 C51 C54 118.8(17) . .
C46 C51 C54 120.4(16) . .
H52A C52 H52B 109.5 . .
H52A C52 H52C 109.5 . .
H52B C52 H52C 109.5 . .
C47 C52 H52A 109.5 . .
C47 C52 H52B 109.5 . .
C47 C52 H52C 109.5 . .
C42 C41 H41 118.4 . .
C40 C41 C42 123(2) . .
C40 C41 H41 118.4 . .
Dy1 C10 H10 117.8 . .
C11 C10 Dy1 73.9(10) . .
C11 C10 H10 125.3 . .
C9 C10 Dy1 74.8(11) . .
C9 C10 C11 109.4(17) . .
C9 C10 H10 125.3 . .
C50 C49 C53 118(2) . .
C48 C49 C50 117.7(17) . .
C48 C49 C53 124(2) . .
C56 C57 H57 120.6 . .
C56 C57 C58 119(2) . .
C58 C57 H57 120.6 . .
C48 C47 C52 114.8(17) . .
C46 C47 C48 118.2(18) . .
C46 C47 C52 127.0(17) . .
Dy1 C9 H9 115.9 . .
C10 C9 Dy1 75.1(11) . .
C10 C9 H9 126.5 . .
C10 C9 C8 107.0(18) . .
C8 C9 Dy1 74.8(10) . .
C8 C9 H9 126.5 . .
C4 C5 Dy1 75.3(10) . .
C4 C5 C1 105.9(16) . .
C4 C5 C6 125.9(18) . .
C1 C5 Dy1 72.6(10) . .
C1 C5 C6 127.9(18) . .
C6 C5 Dy1 122.4(12) . .
Dy3 C32 H32 116.4 . .
C33 C32 Dy3 75.1(10) . .
C33 C32 C31 108.5(17) . .
C33 C32 H32 125.8 . .
C31 C32 Dy3 74.7(9) . .
C31 C32 H32 125.8 . .
C34 C35 Dy3 76.0(9) . .
C34 C35 C31 106.4(16) . .
C34 C35 C36 127.9(18) . .
C31 C35 Dy3 74.4(9) . .
C31 C35 C36 125.5(19) . .
C36 C35 Dy3 119.7(12) . .
Dy2 C20 H20 116.4 . .
C21 C20 Dy2 75.8(11) . .
C21 C20 H20 124.8 . .
C19 C20 Dy2 74.9(11) . .
C19 C20 C21 110.5(18) . .
C19 C20 H20 124.8 . .
C41 C40 C39 114.2(19) . .
C41 C40 C44 122(3) . .
C39 C40 C44 123(2) . .
Dy1 C8 H8 118.1 . .
C9 C8 Dy1 74.3(10) . .
C9 C8 H8 126.2 . .
C7 C8 Dy1 73.4(10) . .
C7 C8 C9 107.6(18) . .
C7 C8 H8 126.2 . .
Dy1 C7 H7 114.9 . .
C11 C7 Dy1 75.8(10) . .
C11 C7 H7 124.6 . .
C8 C7 Dy1 76.6(11) . .
C8 C7 C11 110.9(17) . .
C8 C7 H7 124.6 . .
C51 C54 H54A 109.5 . .
C51 C54 H54B 109.5 . .
C51 C54 H54C 109.5 . .
H54A C54 H54B 109.5 . .
H54A C54 H54C 109.5 . .
H54B C54 H54C 109.5 . .
C49 C53 H53A 109.5 . .
C49 C53 H53B 109.5 . .
C49 C53 H53C 109.5 . .
H53A C53 H53B 109.5 . .
H53A C53 H53C 109.5 . .
H53B C53 H53C 109.5 . .
C38 C39 C40 125.3(19) . .
C38 C39 H39 117.3 . .
C40 C39 H39 117.3 . .
C55 C60 C63 116(2) . .
C55 C60 C59 116.4(19) . .
C63 C60 C59 128(2) . .
C56 C61 H61A 109.5 . .
C56 C61 H61B 109.5 . .
C56 C61 H61C 109.5 . .
H61A C61 H61B 109.5 . .
H61A C61 H61C 109.5 . .
H61B C61 H61C 109.5 . .
C60 C63 H63A 109.5 . .
C60 C63 H63B 109.5 . .
C60 C63 H63C 109.5 . .
H63A C63 H63B 109.5 . .
H63A C63 H63C 109.5 . .
H63B C63 H63C 109.5 . .
C38 C43 H43A 109.5 . .
C38 C43 H43B 109.5 . .
C38 C43 H43C 109.5 . .
H43A C43 H43B 109.5 . .
H43A C43 H43C 109.5 . .
H43B C43 H43C 109.5 . .
C64 C65 H65 121.5 . .
C64 C65 C66 117(3) . .
C66 C65 H65 121.5 . .
C65 C64 H64 118.8 . .
C65 C64 C69 122(3) . .
C69 C64 H64 118.8 . .
C66 C67 H67 117.0 . .
C66 C67 C68 126(3) . .
C68 C67 H67 117.0 . .
C65 C66 H66 120.7 . .
C67 C66 C65 119(3) . .
C67 C66 H66 120.7 . .
C29 C30 H30A 109.5 . .
C29 C30 H30B 109.5 . .
C29 C30 H30C 109.5 . .
H30A C30 H30B 109.5 . .
H30A C30 H30C 109.5 . .
H30B C30 H30C 109.5 . .
C5 C6 H6A 109.5 . .
C5 C6 H6B 109.5 . .
C5 C6 H6C 109.5 . .
H6A C6 H6B 109.5 . .
H6A C6 H6C 109.5 . .
H6B C6 H6C 109.5 . .
C35 C36 H36A 109.5 . .
C35 C36 H36B 109.5 . .
C35 C36 H36C 109.5 . .
H36A C36 H36B 109.5 . .
H36A C36 H36C 109.5 . .
H36B C36 H36C 109.5 . .
C42 C45 H45A 109.5 . .
C42 C45 H45B 109.5 . .
C42 C45 H45C 109.5 . .
H45A C45 H45B 109.5 . .
H45A C45 H45C 109.5 . .
H45B C45 H45C 109.5 . .
C57 C58 C62 114(2) . .
C59 C58 C57 120(2) . .
C59 C58 C62 125(3) . .
C60 C59 H59 117.9 . .
C58 C59 C60 124(2) . .
C58 C59 H59 117.9 . .
C40 C44 H44A 109.5 . .
C40 C44 H44B 109.5 . .
C40 C44 H44C 109.5 . .
H44A C44 H44B 109.5 . .
H44A C44 H44C 109.5 . .
H44B C44 H44C 109.5 . .
C23 C24 H24A 109.5 . .
C23 C24 H24B 109.5 . .
C23 C24 H24C 109.5 . .
H24A C24 H24B 109.5 . .
H24A C24 H24C 109.5 . .
H24B C24 H24C 109.5 . .
C11 C12 H12A 109.5 . .
C11 C12 H12B 109.5 . .
C11 C12 H12C 109.5 . .
H12A C12 H12B 109.5 . .
H12A C12 H12C 109.5 . .
H12B C12 H12C 109.5 . .
C17 C18 H18A 109.5 . .
C17 C18 H18B 109.5 . .
C17 C18 H18C 109.5 . .
H18A C18 H18B 109.5 . .
H18A C18 H18C 109.5 . .
H18B C18 H18C 109.5 . .
C64 C69 C70 121(3) . .
C68 C69 C64 119(3) . .
C68 C69 C70 120(3) . .
C69 C70 H70A 109.5 . .
C69 C70 H70B 109.5 . .
C69 C70 H70C 109.5 . .
H70A C70 H70B 109.5 . .
H70A C70 H70C 109.5 . .
H70B C70 H70C 109.5 . .
C67 C68 C69 117(3) . .
C67 C68 H68 121.7 . .
C69 C68 H68 121.7 . .
C58 C62 H62A 109.5 . .
C58 C62 H62B 109.5 . .
C58 C62 H62C 109.5 . .
H62A C62 H62B 109.5 . .
H62A C62 H62C 109.5 . .
H62B C62 H62C 109.5 . .

loop_
_geom_bond_atom_site_label_1
_geom_bond_atom_site_label_2
_geom_bond_distance
_geom_bond_site_symmetry_2
Dy1 P1 2.928(5) .
Dy1 P3 2.938(5) .
Dy1 C2 2.621(16) .
Dy1 C4 2.685(16) .
Dy1 C1 2.621(16) .
Dy1 C3 2.651(15) .
Dy1 C11 2.624(17) .
Dy1 C10 2.636(18) .
Dy1 C9 2.633(18) .
Dy1 C5 2.670(17) .
Dy1 C8 2.639(17) .
Dy1 C7 2.599(18) .
Dy2 P1 2.948(5) .
Dy2 P2 2.943(5) .
Dy2 C22 2.657(16) .
Dy2 C21 2.645(19) .
Dy2 C17 2.665(17) .
Dy2 C16 2.651(17) .
Dy2 C14 2.633(15) .
Dy2 C19 2.607(16) .
Dy2 C13 2.665(15) .
Dy2 C15 2.615(17) .
Dy2 C23 2.598(16) .
Dy2 C20 2.616(18) .
Dy3 P2 2.953(5) .
Dy3 P3 2.931(5) .
Dy3 C33 2.641(17) .
Dy3 C28 2.640(17) .
Dy3 C34 2.663(16) .
Dy3 C26 2.604(17) .
Dy3 C27 2.653(16) .
Dy3 C25 2.635(18) .
Dy3 C29 2.722(15) .
Dy3 C31 2.635(15) .
Dy3 C32 2.631(16) .
Dy3 C35 2.633(15) .
P1 C37 1.870(18) .
P2 C46 1.852(17) .
P3 C55 1.835(16) .
C22 H22 0.9300 .
C22 C21 1.41(3) .
C22 C23 1.40(2) .
C33 H33 0.9300 .
C33 C34 1.39(3) .
C33 C32 1.39(3) .
C28 H28 0.9300 .
C28 C27 1.43(2) .
C28 C29 1.40(2) .
C34 H34 0.9300 .
C34 C35 1.39(3) .
C21 H21 0.9300 .
C21 C20 1.40(3) .
C2 H2 0.9300 .
C2 C1 1.39(2) .
C2 C3 1.40(2) .
C42 C37 1.37(3) .
C42 C41 1.39(3) .
C42 C45 1.52(3) .
C17 C16 1.43(2) .
C17 C13 1.40(2) .
C17 C18 1.51(3) .
C16 H16 0.9300 .
C16 C15 1.43(2) .
C26 H26 0.9300 .
C26 C27 1.37(2) .
C26 C25 1.35(2) .
C14 H14 0.9300 .
C14 C13 1.41(2) .
C14 C15 1.36(2) .
C4 H4 0.9300 .
C4 C3 1.40(2) .
C4 C5 1.41(3) .
C27 H27 0.9300 .
C1 H1 0.9300 .
C1 C5 1.42(3) .
C19 H19 0.9300 .
C19 C23 1.39(2) .
C19 C20 1.33(2) .
C3 H3 0.9300 .
C25 H25 0.9300 .
C25 C29 1.43(3) .
C55 C56 1.42(2) .
C55 C60 1.40(3) .
C13 H13 0.9300 .
C29 C30 1.48(2) .
C15 H15 0.9300 .
C23 C24 1.52(2) .
C37 C38 1.41(2) .
C38 C39 1.38(3) .
C38 C43 1.51(3) .
C31 H31 0.9300 .
C31 C32 1.40(3) .
C31 C35 1.42(2) .
C50 H50 0.9300 .
C50 C51 1.39(2) .
C50 C49 1.40(3) .
C56 C57 1.38(3) .
C56 C61 1.51(3) .
C48 H48 0.9300 .
C48 C49 1.34(3) .
C48 C47 1.39(3) .
C46 C51 1.41(2) .
C46 C47 1.38(3) .
C11 C10 1.42(3) .
C11 C7 1.37(3) .
C11 C12 1.56(3) .
C51 C54 1.51(2) .
C52 H52A 0.9600 .
C52 H52B 0.9600 .
C52 H52C 0.9600 .
C52 C47 1.62(3) .
C41 H41 0.9300 .
C41 C40 1.37(3) .
C10 H10 0.9300 .
C10 C9 1.37(3) .
C49 C53 1.56(2) .
C57 H57 0.9300 .
C57 C58 1.39(3) .
C9 H9 0.9300 .
C9 C8 1.40(3) .
C5 C6 1.50(2) .
C32 H32 0.9300 .
C35 C36 1.49(3) .
C20 H20 0.9300 .
C40 C39 1.39(3) .
C40 C44 1.45(3) .
C8 H8 0.9300 .
C8 C7 1.36(3) .
C7 H7 0.9300 .
C54 H54A 0.9600 .
C54 H54B 0.9600 .
C54 H54C 0.9600 .
C53 H53A 0.9600 .
C53 H53B 0.9600 .
C53 H53C 0.9600 .
C39 H39 0.9300 .
C60 C63 1.45(4) .
C60 C59 1.45(3) .
C61 H61A 0.9600 .
C61 H61B 0.9600 .
C61 H61C 0.9600 .
C63 H63A 0.9600 .
C63 H63B 0.9600 .
C63 H63C 0.9600 .
C43 H43A 0.9600 .
C43 H43B 0.9600 .
C43 H43C 0.9600 .
C65 H65 0.9300 .
C65 C64 1.38(4) .
C65 C66 1.42(4) .
C64 H64 0.9300 .
C64 C69 1.42(4) .
C67 H67 0.9300 .
C67 C66 1.35(4) .
C67 C68 1.36(4) .
C66 H66 0.9300 .
C30 H30A 0.9600 .
C30 H30B 0.9600 .
C30 H30C 0.9600 .
C6 H6A 0.9600 .
C6 H6B 0.9600 .
C6 H6C 0.9600 .
C36 H36A 0.9600 .
C36 H36B 0.9600 .
C36 H36C 0.9600 .
C45 H45A 0.9600 .
C45 H45B 0.9600 .
C45 H45C 0.9600 .
C58 C59 1.30(3) .
C58 C62 1.58(3) .
C59 H59 0.9300 .
C44 H44A 0.9600 .
C44 H44B 0.9600 .
C44 H44C 0.9600 .
C24 H24A 0.9600 .
C24 H24B 0.9600 .
C24 H24C 0.9600 .
C12 H12A 0.9600 .
C12 H12B 0.9600 .
C12 H12C 0.9600 .
C18 H18A 0.9600 .
C18 H18B 0.9600 .
C18 H18C 0.9600 .
C69 C70 1.43(4) .
C69 C68 1.40(4) .
C70 H70A 0.9600 .
C70 H70B 0.9600 .
C70 H70C 0.9600 .
C68 H68 0.9300 .
C62 H62A 0.9600 .
C62 H62B 0.9600 .
C62 H62C 0.9600 .

loop_
_geom_torsion_atom_site_label_1
_geom_torsion_atom_site_label_2
_geom_torsion_atom_site_label_3
_geom_torsion_atom_site_label_4
_geom_torsion
_geom_torsion_site_symmetry_1
_geom_torsion_site_symmetry_2
_geom_torsion_site_symmetry_3
_geom_torsion_site_symmetry_4
Dy1 P1 C37 C42 92.4(13) . . . .
Dy1 P1 C37 C38 -90.6(14) . . . .
Dy1 P3 C55 C56 -87.1(14) . . . .
Dy1 P3 C55 C60 97.9(14) . . . .
Dy1 C2 C1 C5 69.0(13) . . . .
Dy1 C2 C3 C4 -68.8(11) . . . .
Dy1 C4 C3 C2 66.9(11) . . . .
Dy1 C4 C5 C1 -66.6(12) . . . .
Dy1 C4 C5 C6 119.6(18) . . . .
Dy1 C1 C5 C4 68.6(12) . . . .
Dy1 C1 C5 C6 -117.8(18) . . . .
Dy1 C11 C10 C9 67.0(13) . . . .
Dy1 C11 C7 C8 -69.3(14) . . . .
Dy1 C10 C9 C8 68.6(12) . . . .
Dy1 C9 C8 C7 66.4(13) . . . .
Dy1 C8 C7 C11 68.8(14) . . . .
Dy2 P1 C37 C42 -86.2(14) . . . .
Dy2 P1 C37 C38 90.8(14) . . . .
Dy2 P2 C46 C51 80.7(13) . . . .
Dy2 P2 C46 C47 -98.6(13) . . . .
Dy2 C22 C21 C20 67.8(12) . . . .
Dy2 C22 C23 C19 -69.6(11) . . . .
Dy2 C22 C23 C24 116.1(17) . . . .
Dy2 C21 C20 C19 67.5(13) . . . .
Dy2 C17 C16 C15 65.9(12) . . . .
Dy2 C17 C13 C14 -66.0(11) . . . .
Dy2 C16 C15 C14 69.6(12) . . . .
Dy2 C14 C13 C17 66.9(12) . . . .
Dy2 C14 C15 C16 -69.6(12) . . . .
Dy2 C19 C23 C22 71.1(11) . . . .
Dy2 C19 C23 C24 -114.7(18) . . . .
Dy2 C19 C20 C21 -68.1(13) . . . .
Dy3 P2 C46 C51 -82.7(12) . . . .
Dy3 P2 C46 C47 98.1(13) . . . .
Dy3 P3 C55 C56 99.6(13) . . . .
Dy3 P3 C55 C60 -75.5(15) . . . .
Dy3 C33 C34 C35 -65.4(11) . . . .
Dy3 C33 C32 C31 67.9(11) . . . .
Dy3 C28 C27 C26 66.3(12) . . . .
Dy3 C28 C29 C25 -64.4(11) . . . .
Dy3 C28 C29 C30 119.0(18) . . . .
Dy3 C34 C35 C31 -68.8(11) . . . .
Dy3 C34 C35 C36 116.9(18) . . . .
Dy3 C26 C27 C28 -66.9(12) . . . .
Dy3 C26 C25 C29 70.1(12) . . . .
Dy3 C25 C29 C28 64.8(10) . . . .
Dy3 C25 C29 C30 -118.6(18) . . . .
Dy3 C31 C32 C33 -68.2(11) . . . .
Dy3 C31 C35 C34 69.9(11) . . . .
Dy3 C31 C35 C36 -115.6(18) . . . .
P1 C37 C38 C39 -175.7(15) . . . .
P1 C37 C38 C43 4(3) . . . .
P2 C46 C51 C50 179.8(11) . . . .
P2 C46 C51 C54 4(2) . . . .
P2 C46 C47 C48 -179.5(12) . . . .
P2 C46 C47 C52 1(2) . . . .
P3 C55 C56 C57 -177.2(13) . . . .
P3 C55 C56 C61 3(2) . . . .
P3 C55 C60 C63 -5(3) . . . .
P3 C55 C60 C59 178.2(14) . . . .
C22 C21 C20 Dy2 -68.9(12) . . . .
C22 C21 C20 C19 -1(2) . . . .
C33 C34 C35 Dy3 65.6(11) . . . .
C33 C34 C35 C31 -3.2(18) . . . .
C33 C34 C35 C36 -177.5(17) . . . .
C34 C33 C32 Dy3 -69.1(11) . . . .
C34 C33 C32 C31 -1.2(18) . . . .
C21 C22 C23 Dy2 65.8(12) . . . .
C21 C22 C23 C19 -3.9(19) . . . .
C21 C22 C23 C24 -178.1(16) . . . .
C2 C1 C5 Dy1 -67.9(12) . . . .
C2 C1 C5 C4 1(2) . . . .
C2 C1 C5 C6 174.3(17) . . . .
C42 C37 C38 C39 1(3) . . . .
C42 C37 C38 C43 -179.3(18) . . . .
C42 C41 C40 C39 1(3) . . . .
C42 C41 C40 C44 -175(2) . . . .
C17 C16 C15 Dy2 -67.2(12) . . . .
C17 C16 C15 C14 2(2) . . . .
C16 C17 C13 Dy2 67.8(11) . . . .
C16 C17 C13 C14 1.9(18) . . . .
C26 C25 C29 Dy3 -67.5(13) . . . .
C26 C25 C29 C28 -2.7(19) . . . .
C26 C25 C29 C30 173.9(17) . . . .
C27 C28 C29 Dy3 69.0(12) . . . .
C27 C28 C29 C25 4.5(18) . . . .
C27 C28 C29 C30 -172.1(17) . . . .
C27 C26 C25 Dy3 -70.3(13) . . . .
C27 C26 C25 C29 0(2) . . . .
C1 C2 C3 Dy1 68.5(12) . . . .
C1 C2 C3 C4 -0.3(19) . . . .
C3 C2 C1 Dy1 -69.3(12) . . . .
C3 C2 C1 C5 0(2) . . . .
C3 C4 C5 Dy1 65.8(11) . . . .
C3 C4 C5 C1 -0.9(19) . . . .
C3 C4 C5 C6 -174.6(17) . . . .
C25 C26 C27 Dy3 69.9(13) . . . .
C25 C26 C27 C28 3(2) . . . .
C55 C56 C57 C58 1(3) . . . .
C55 C60 C59 C58 -4(3) . . . .
C13 C17 C16 Dy2 -68.4(11) . . . .
C13 C17 C16 C15 -2.6(19) . . . .
C13 C14 C15 Dy2 68.4(12) . . . .
C13 C14 C15 C16 -1.2(19) . . . .
C29 C28 C27 Dy3 -71.1(12) . . . .
C29 C28 C27 C26 -4.8(19) . . . .
C15 C14 C13 Dy2 -67.3(12) . . . .
C15 C14 C13 C17 -0.4(19) . . . .
C23 C22 C21 Dy2 -64.6(12) . . . .
C23 C22 C21 C20 3.2(19) . . . .
C23 C19 C20 Dy2 67.1(12) . . . .
C23 C19 C20 C21 -1(2) . . . .
C37 C42 C41 C40 -3(3) . . . .
C37 C38 C39 C40 -4(3) . . . .
C56 C55 C60 C63 179.7(18) . . . .
C56 C55 C60 C59 3(3) . . . .
C56 C57 C58 C59 -2(3) . . . .
C56 C57 C58 C62 -180(2) . . . .
C11 C10 C9 Dy1 -66.4(13) . . . .
C11 C10 C9 C8 2(2) . . . .
C51 C50 C49 C48 2(2) . . . .
C51 C50 C49 C53 178.4(16) . . . .
C51 C46 C47 C48 1(2) . . . .
C51 C46 C47 C52 -178.1(14) . . . .
C41 C42 C37 P1 179.1(15) . . . .
C41 C42 C37 C38 2(3) . . . .
C41 C40 C39 C38 3(3) . . . .
C10 C11 C7 Dy1 68.9(12) . . . .
C10 C11 C7 C8 0(2) . . . .
C10 C9 C8 Dy1 -68.8(13) . . . .
C10 C9 C8 C7 -2(2) . . . .
C49 C50 C51 C46 -1(2) . . . .
C49 C50 C51 C54 174.9(15) . . . .
C49 C48 C47 C46 0(3) . . . .
C49 C48 C47 C52 179.2(16) . . . .
C57 C58 C59 C60 3(4) . . . .
C47 C48 C49 C50 -1(3) . . . .
C47 C48 C49 C53 -177.8(18) . . . .
C47 C46 C51 C50 -1(2) . . . .
C47 C46 C51 C54 -176.3(15) . . . .
C9 C8 C7 Dy1 -67.0(13) . . . .
C9 C8 C7 C11 2(2) . . . .
C5 C4 C3 Dy1 -66.2(12) . . . .
C5 C4 C3 C2 0.7(19) . . . .
C32 C33 C34 Dy3 68.1(11) . . . .
C32 C33 C34 C35 2.8(18) . . . .
C32 C31 C35 Dy3 -67.4(11) . . . .
C32 C31 C35 C34 2.5(17) . . . .
C32 C31 C35 C36 176.9(17) . . . .
C35 C31 C32 Dy3 67.3(11) . . . .
C35 C31 C32 C33 -0.8(18) . . . .
C20 C19 C23 Dy2 -68.1(13) . . . .
C20 C19 C23 C22 3.0(19) . . . .
C20 C19 C23 C24 177.1(17) . . . .
C7 C11 C10 Dy1 -68.1(12) . . . .
C7 C11 C10 C9 -1(2) . . . .
C60 C55 C56 C57 -2(3) . . . .
C60 C55 C56 C61 177.8(18) . . . .
C61 C56 C57 C58 -178.5(19) . . . .
C63 C60 C59 C58 -180(2) . . . .
C43 C38 C39 C40 177(2) . . . .
C65 C64 C69 C70 -177(3) . . . .
C65 C64 C69 C68 -4(4) . . . .
C64 C65 C66 C67 5(5) . . . .
C64 C69 C68 C67 2(4) . . . .
C66 C65 C64 C69 0(5) . . . .
C66 C67 C68 C69 4(5) . . . .
C45 C42 C37 P1 -1(2) . . . .
C45 C42 C37 C38 -178.4(18) . . . .
C45 C42 C41 C40 177(2) . . . .
C44 C40 C39 C38 179(2) . . . .
C12 C11 C10 Dy1 112.7(18) . . . .
C12 C11 C10 C9 179.8(17) . . . .
C12 C11 C7 Dy1 -112.0(19) . . . .
C12 C11 C7 C8 178.6(17) . . . .
C18 C17 C16 Dy2 118.6(19) . . . .
C18 C17 C16 C15 -175.5(18) . . . .
C18 C17 C13 Dy2 -119.3(19) . . . .
C18 C17 C13 C14 174.7(18) . . . .
C70 C69 C68 C67 175(3) . . . .
C68 C67 C66 C65 -8(6) . . . .
C62 C58 C59 C60 -179(2) . . . .
